data_1001683
loop_
_publ_author_name
'Leclaire, A'
'Chahboun, H'
'Groult, D'
'Raveau, B'

_publ_section_title
;
V3 P5 Si O19, a vanadosilicophospahte built up from V2 O9 octahedra
clusters
;
_journal_coden_ASTM JSSCBI
_journal_name_full 'Journal of Solid State Chemistry'
_journal_page_first 168
_journal_page_last 177
_journal_paper_doi 10.1016/0022-4596(86)90051-4
_journal_volume 65
_journal_year 1986
_chemical_formula_structural 'V3 (Si P5 O19)'
_chemical_formula_sum 'O19 P5 Si V3'
_chemical_name_systematic 'Trivanadium(III) silicopentaphosphate'
_space_group_IT_number 173
_symmetry_cell_setting hexagonal
_symmetry_Int_Tables_number 173
_symmetry_space_group_name_Hall 'P 6c'
_symmetry_space_group_name_H-M 'P 63'
_cell_angle_alpha 90
_cell_angle_beta 90
_cell_angle_gamma 120
_cell_formula_units_Z 4
_cell_length_a 14.4671(11)
_cell_length_b 14.4671(11)
_cell_length_c 7.4605(2)
_cell_volume 1352.3
_refine_ls_R_factor_all 0.047
_cod_database_code 1001683

loop_
_symmetry_equiv_pos_as_xyz
x,y,z
-y,x-y,z
y-x,-x,z
-x,-y,1/2+z
y,y-x,1/2+z
x-y,x,1/2+z

loop_
_atom_site_label
_atom_site_type_symbol
_atom_site_symmetry_multiplicity
_atom_site_Wyckoff_symbol
_atom_site_fract_x
_atom_site_fract_y
_atom_site_fract_z
_atom_site_occupancy
_atom_site_attached_hydrogens
_atom_site_calc_flag
V1 V3+ 6 c 0.3450(1) 0.3210(1) 0.05614 1. 0 d
V2 V3+ 6 c 0.3393(1) 0.3248(1) 0.4445(2) 1. 0 d
P1 P5+ 6 c 0.2119(1) 0.4334(1) 0.2492(5) 1. 0 d
P2 P5+ 6 c 0.5163(1) 0.0961(1) 0.2608(4) 1. 0 d
P3 P5+ 6 c 0.2334(1) 0.0841(1) 0.2505(5) 1. 0 d
P4 P5+ 2 a 0. 0. 0.2911(6) 1. 0 d
Si1 Si4+ 2 b -0.3333 0.3333 0.2177(4) 1. 0 d
Si2 Si4+ 2 b 0.3333 -0.3333 0.2975(4) 1. 0 d
O1 O2- 6 c 0.3043(3) 0.2070(3) 0.2510(12) 1. 0 d
O2 O2- 6 c 0.4599(3) 0.3974(3) 0.2532(13) 1. 0 d
O3 O2- 6 c 0.2664(3) 0.3654(3) 0.2452(11) 1. 0 d
O4 O2- 6 c 0.2449(7) 0.0415(6) 0.0741(12) 1. 0 d
O5 O2- 6 c 0.2475(6) 0.0319(6) 0.4169(10) 1. 0 d
O6 O2- 6 c 0.2672(6) -0.1423(6) 0.0838(11) 1. 0 d
O7 O2- 6 c 0.2688(5) -0.1571(5) 0.4231(10) 1. 0 d
O8 O2- 6 c 0.4587(6) 0.0742(5) 0.0866(13) 1. 0 d
O9 O2- 6 c 0.4489(5) 0.0504(4) 0.4227(10) 1. 0 d
O10 O2- 6 c 0.2449(3) -0.3063(3) 0.2223(6) 1. 0 d
O11 O2- 6 c -0.4227(3) 0.2194(3) 0.2975(7) 1. 0 d
O12 O2- 2 a 0. 0. -0.0019(49) 1. 0 d
O13 O2- 6 c 0.1185(3) 0.0677(3) 0.2527(26) 1. 0 d
O14 O2- 2 b -0.3333 0.3333 0.0080(15) 1. 0 d

loop_
_atom_type_symbol
_atom_type_oxidation_number
V3+ 3.000
P5+ 5.000
Si4+ 4.000
O2- -2.000
